data_2212523
loop_
_publ_author_name
'Chun-Nian Xia'
'Wei-Xiao Hu'
'Wei Zhou'
'Bi-Wen Li'

_publ_section_title
;
 3\b-Acetoxy-6\a-chloro-5\b-hydroxyandrostan-17-one
;
_journal_coeditor_code CV2193
_journal_issue 3
_journal_name_full 'Acta Crystallographica Section E'
_journal_page_first o1249
_journal_page_last o1250
_journal_paper_doi 10.1107/S1600536807005740
_journal_volume 63
_journal_year 2007
_chemical_formula_iupac 'C21 H31 Cl O4'
_chemical_formula_moiety 'C21 H31 Cl O4'
_chemical_formula_sum 'C21 H31 Cl O4'
_chemical_formula_weight 382.91
_chemical_name_systematic
;
3\b-Acetoxy-6\a-chloro-5\b-hydroxyandrostan-17-one
;
_space_group_IT_number 19
_symmetry_cell_setting orthorhombic
_symmetry_space_group_name_Hall 'P 2ac 2ab'
_symmetry_space_group_name_H-M 'P 21 21 21'
_atom_sites_solution_hydrogens geom
_atom_sites_solution_primary direct
_atom_sites_solution_secondary difmap
_audit_creation_method SHELXL97
_cell_angle_alpha 90.00
_cell_angle_beta 90.00
_cell_angle_gamma 90.00
_cell_formula_units_Z 4
_cell_length_a 9.751(4)
_cell_length_b 11.841(5)
_cell_length_c 17.779(7)
_cell_measurement_reflns_used 987
_cell_measurement_temperature 298(2)
_cell_measurement_theta_max 24.919
_cell_measurement_theta_min 2.939
_cell_volume 2052.8(15)
_computing_cell_refinement 'SAINT (Bruker, 2003)'
_computing_data_collection 'SMART (Bruker, 2003)'
_computing_data_reduction SAINT
_computing_molecular_graphics 'SHELXTL and MERCURY (Macrae <i>et al.</i>,  2006)'
_computing_publication_material SHELXTL
_computing_structure_refinement SHELXTL
_computing_structure_solution 'SHELXTL (Bruker, 2003)'
_diffrn_ambient_temperature 298(2)
_diffrn_measured_fraction_theta_full 0.991
_diffrn_measured_fraction_theta_max 0.991
_diffrn_measurement_device_type 'Bruker SMART APEX CCD area-detector'
_diffrn_measurement_method '\f and \w'
_diffrn_radiation_monochromator graphite
_diffrn_radiation_source 'fine-focus sealed tube'
_diffrn_radiation_type MoK\a
_diffrn_radiation_wavelength 0.71073
_diffrn_reflns_av_R_equivalents 0.0578
_diffrn_reflns_av_sigmaI/netI 0.0548
_diffrn_reflns_limit_h_max 12
_diffrn_reflns_limit_h_min -11
_diffrn_reflns_limit_k_max 14
_diffrn_reflns_limit_k_min -14
_diffrn_reflns_limit_l_max 11
_diffrn_reflns_limit_l_min -22
_diffrn_reflns_number 10136
_diffrn_reflns_theta_full 27.11
_diffrn_reflns_theta_max 27.11
_diffrn_reflns_theta_min 2.07
_diffrn_standards_number 0
_exptl_absorpt_coefficient_mu 0.208
_exptl_absorpt_correction_T_max 0.9635
_exptl_absorpt_correction_T_min 0.9468
_exptl_absorpt_correction_type multi-scan
_exptl_absorpt_process_details '(SADABS; Sheldrick, 1996)'
_exptl_crystal_colour colourless
_exptl_crystal_density_diffrn 1.239
_exptl_crystal_density_method 'not measured'
_exptl_crystal_description prismatic
_exptl_crystal_F_000 824
_exptl_crystal_size_max 0.25
_exptl_crystal_size_mid 0.20
_exptl_crystal_size_min 0.18
_refine_diff_density_max 0.302
_refine_diff_density_min -0.232
_refine_ls_abs_structure_details 'Flack (1983), with how many Friedel pairs?'
_refine_ls_abs_structure_Flack -0.14(7)
_refine_ls_extinction_method none
_refine_ls_goodness_of_fit_ref 0.984
_refine_ls_hydrogen_treatment mixed
_refine_ls_matrix_type full
_refine_ls_number_parameters 242
_refine_ls_number_reflns 4459
_refine_ls_number_restraints 1
_refine_ls_restrained_S_all 0.985
_refine_ls_R_factor_all 0.0589
_refine_ls_R_factor_gt 0.0488
_refine_ls_shift/su_max 0.000
_refine_ls_shift/su_mean 0.000
_refine_ls_structure_factor_coef Fsqd
_refine_ls_weighting_details 'calc w = 1/[\s^2^(Fo^2^)+(0.0669P)^2^] where P=(Fo^2^+2Fc^2^)/3'
_refine_ls_weighting_scheme calc
_refine_ls_wR_factor_gt 0.1143
_refine_ls_wR_factor_ref 0.1196
_reflns_number_gt 3583
_reflns_number_total 4459
_reflns_threshold_expression I>2\s(I)
_cod_data_source_file cv2193.cif
_cod_data_source_block I
_cod_depositor_comments
;
The following automatic conversions were performed:
'_symmetry_cell_setting' value 'Orthorhombic' changed to 'orthorhombic'
according to '/home/saulius/struct/CIF-dictionaries/cif_core.dic'
dictionary named 'cif_core.dic' version 2.4.1 from 2010-06-29.

Automatic conversion script
Id: cif_fix_enum 1527 2010-12-29 10:47:43Z saulius 

The following automatic conversions were performed:

'_symmetry_cell_setting' value 'Orthorhombic' changed to
'orthorhombic' according to
/home/saulius/struct/CIF-dictionaries/cif_core.dic dictionary named
'cif_core.dic' version 2.4.1 from 2010-06-29.

Automatic conversion script
Id: cif_fix_values 1715 2011-07-08 13:25:40Z adriana 
;
_cod_original_cell_volume 2052.6(14)
_cod_database_code 2212523
_cod_database_fobs_code 2212523

loop_
_symmetry_equiv_pos_as_xyz
'x, y, z'
'-x+1/2, -y, z+1/2'
'-x, y+1/2, -z+1/2'
'x+1/2, -y+1/2, -z'

loop_
_atom_site_type_symbol
_atom_site_label
_atom_site_fract_x
_atom_site_fract_y
_atom_site_fract_z
_atom_site_U_iso_or_equiv
_atom_site_adp_type
_atom_site_calc_flag
_atom_site_refinement_flags
_atom_site_occupancy
Cl Cl1 0.06666(7) 0.23743(4) 0.21416(4) 0.0724(2) Uani d . 1
O O1 -0.21827(16) 0.02135(13) 0.04046(9) 0.0583(4) Uani d . 1
O O2 -0.39862(18) -0.09294(16) 0.02292(11) 0.0703(5) Uani d . 1
O O3 0.03436(18) 0.13817(13) 0.05745(10) 0.0576(4) Uani d D 1
H H3X -0.037(2) 0.121(2) 0.0436(15) 0.057(8) Uiso d D 1
O O4 0.4417(2) -0.40357(16) 0.32329(12) 0.0800(6) Uani d . 1
C C1 0.0411(3) -0.11035(18) 0.02956(12) 0.0550(5) Uani d . 1
H H1A 0.0180 -0.0608 -0.0120 0.066 Uiso calc R 1
H H1B 0.0882 -0.1755 0.0089 0.066 Uiso calc R 1
C C2 -0.0899(2) -0.14952(18) 0.06667(14) 0.0570(6) Uani d . 1
H H2A -0.1471 -0.1871 0.0297 0.068 Uiso calc R 1
H H2B -0.0682 -0.2037 0.1058 0.068 Uiso calc R 1
C C3 -0.1681(2) -0.05187(18) 0.10054(13) 0.0516(5) Uani d . 1
H H3 -0.2460 -0.0808 0.1296 0.062 Uiso calc R 1
C C4 -0.0788(2) 0.02006(17) 0.15067(12) 0.0463(4) Uani d . 1
H H4A -0.0608 -0.0215 0.1967 0.056 Uiso calc R 1
H H4B -0.1297 0.0875 0.1642 0.056 Uiso calc R 1
C C5 0.0594(2) 0.05639(15) 0.11650(11) 0.0426(4) Uani d . 1
C C6 0.1512(2) 0.11494(15) 0.17358(13) 0.0483(5) Uani d . 1
H H6 0.2323 0.1422 0.1466 0.058 Uiso calc R 1
C C7 0.2008(2) 0.04054(16) 0.23637(12) 0.0484(5) Uani d . 1
H H7A 0.1231 0.0150 0.2659 0.058 Uiso calc R 1
H H7B 0.2609 0.0834 0.2691 0.058 Uiso calc R 1
C C8 0.2781(2) -0.06183(15) 0.20536(12) 0.0425(4) Uani d . 1
H H8 0.3614 -0.0354 0.1800 0.051 Uiso calc R 1
C C9 0.1882(2) -0.12479(15) 0.14785(11) 0.0410(4) Uani d . 1
H H9 0.1054 -0.1486 0.1748 0.049 Uiso calc R 1
C C10 0.1401(2) -0.04725(17) 0.08309(11) 0.0442(4) Uani d . 1
C C11 0.2593(3) -0.23380(18) 0.12004(12) 0.0562(5) Uani d . 1
H H11A 0.1962 -0.2752 0.0881 0.067 Uiso calc R 1
H H11B 0.3384 -0.2134 0.0898 0.067 Uiso calc R 1
C C12 0.3058(3) -0.31040(18) 0.18427(14) 0.0579(6) Uani d . 1
H H12A 0.2262 -0.3389 0.2109 0.069 Uiso calc R 1
H H12B 0.3556 -0.3744 0.1639 0.069 Uiso calc R 1
C C13 0.3967(2) -0.24659(17) 0.23816(12) 0.0509(5) Uani d . 1
C C14 0.3190(2) -0.14291(17) 0.26770(11) 0.0457(4) Uani d . 1
H H14 0.2334 -0.1713 0.2895 0.055 Uiso calc R 1
C C15 0.4067(3) -0.1019(2) 0.33368(15) 0.0703(7) Uani d . 1
H H15A 0.4861 -0.0600 0.3162 0.084 Uiso calc R 1
H H15B 0.3539 -0.0549 0.3677 0.084 Uiso calc R 1
C C16 0.4491(4) -0.2127(3) 0.37133(16) 0.0878(9) Uani d . 1
H H16A 0.5439 -0.2091 0.3878 0.105 Uiso calc R 1
H H16B 0.3915 -0.2280 0.4146 0.105 Uiso calc R 1
C C17 0.4311(3) -0.3035(2) 0.31234(14) 0.0616(6) Uani d . 1
C C18 0.5353(3) -0.2171(2) 0.20145(16) 0.0708(7) Uani d . 1
H H18A 0.5806 -0.2853 0.1861 0.106 Uiso calc R 1
H H18B 0.5917 -0.1776 0.2370 0.106 Uiso calc R 1
H H18C 0.5200 -0.1701 0.1583 0.106 Uiso calc R 1
C C19 0.2628(3) -0.0060(2) 0.03597(14) 0.0640(6) Uani d . 1
H H19A 0.3291 0.0290 0.0684 0.096 Uiso calc R 1
H H19B 0.2317 0.0478 -0.0006 0.096 Uiso calc R 1
H H19C 0.3042 -0.0691 0.0108 0.096 Uiso calc R 1
C C20 -0.3364(3) -0.0101(2) 0.00601(14) 0.0604(6) Uani d . 1
C C21 -0.3744(4) 0.0713(3) -0.0543(2) 0.0948(10) Uani d . 1
H H21A -0.3024 0.0745 -0.0911 0.142 Uiso calc R 1
H H21B -0.3875 0.1449 -0.0328 0.142 Uiso calc R 1
H H21C -0.4578 0.0471 -0.0780 0.142 Uiso calc R 1

loop_
_atom_site_aniso_label
_atom_site_aniso_U_11
_atom_site_aniso_U_22
_atom_site_aniso_U_33
_atom_site_aniso_U_12
_atom_site_aniso_U_13
_atom_site_aniso_U_23
Cl1 0.0742(4) 0.0472(3) 0.0959(5) 0.0109(3) -0.0105(3) -0.0206(3)
O1 0.0493(9) 0.0638(9) 0.0617(9) 0.0018(8) -0.0100(7) 0.0052(8)
O2 0.0527(10) 0.0774(11) 0.0808(12) -0.0033(9) -0.0135(8) -0.0130(10)
O3 0.0519(10) 0.0536(8) 0.0672(11) 0.0007(8) -0.0045(8) 0.0155(7)
O4 0.0804(12) 0.0737(11) 0.0858(13) 0.0213(10) 0.0006(10) 0.0295(10)
C1 0.0633(14) 0.0609(12) 0.0407(11) 0.0142(11) -0.0094(10) -0.0070(9)
C2 0.0615(14) 0.0519(11) 0.0576(13) -0.0029(11) -0.0205(11) -0.0062(10)
C3 0.0456(11) 0.0562(11) 0.0530(12) -0.0053(10) -0.0044(9) 0.0030(10)
C4 0.0403(10) 0.0497(10) 0.0490(11) 0.0031(9) 0.0014(8) -0.0024(9)
C5 0.0391(10) 0.0418(9) 0.0468(10) 0.0017(9) 0.0003(8) 0.0019(8)
C6 0.0432(11) 0.0363(9) 0.0652(13) 0.0009(8) 0.0028(9) -0.0062(9)
C7 0.0481(11) 0.0440(10) 0.0531(12) -0.0031(9) -0.0077(9) -0.0126(9)
C8 0.0375(9) 0.0420(9) 0.0479(11) -0.0030(8) -0.0018(8) -0.0017(8)
C9 0.0398(10) 0.0428(10) 0.0405(9) 0.0033(8) 0.0000(8) -0.0038(8)
C10 0.0443(11) 0.0501(10) 0.0382(10) 0.0059(9) 0.0018(8) -0.0002(8)
C11 0.0647(13) 0.0545(12) 0.0495(12) 0.0183(11) -0.0079(10) -0.0126(10)
C12 0.0645(14) 0.0451(10) 0.0640(14) 0.0140(10) -0.0075(11) -0.0081(10)
C13 0.0465(11) 0.0530(11) 0.0531(12) 0.0071(10) -0.0017(9) 0.0079(10)
C14 0.0429(10) 0.0495(10) 0.0447(11) -0.0013(9) -0.0032(8) -0.0020(9)
C15 0.0787(18) 0.0726(15) 0.0595(14) 0.0013(13) -0.0249(13) -0.0045(12)
C16 0.104(2) 0.097(2) 0.0626(16) 0.0170(19) -0.0247(16) 0.0095(15)
C17 0.0520(13) 0.0709(14) 0.0618(14) 0.0093(11) -0.0023(11) 0.0141(12)
C18 0.0500(13) 0.0830(16) 0.0796(17) 0.0147(12) 0.0081(12) 0.0186(14)
C19 0.0546(13) 0.0826(14) 0.0547(13) 0.0125(12) 0.0123(11) 0.0157(12)
C20 0.0460(12) 0.0693(15) 0.0660(14) 0.0091(12) -0.0081(11) -0.0116(12)
C21 0.094(2) 0.097(2) 0.093(2) 0.020(2) -0.0360(19) 0.0093(19)

loop_
_atom_type_symbol
_atom_type_description
_atom_type_scat_dispersion_real
_atom_type_scat_dispersion_imag
_atom_type_scat_source
C C 0.0033 0.0016 'International Tables Vol C Tables 4.2.6.8 and 6.1.1.4'
H H 0.0000 0.0000 'International Tables Vol C Tables 4.2.6.8 and 6.1.1.4'
O O 0.0106 0.0060 'International Tables Vol C Tables 4.2.6.8 and 6.1.1.4'
Cl Cl 0.1484 0.1585 'International Tables Vol C Tables 4.2.6.8 and 6.1.1.4'

loop_
_geom_angle_atom_site_label_1
_geom_angle_atom_site_label_2
_geom_angle_atom_site_label_3
_geom_angle
C20 O1 C3 116.85(18)
C5 O3 H3X 102.2(19)
C2 C1 C10 114.02(18)
C2 C1 H1A 108.7
C10 C1 H1A 108.7
C2 C1 H1B 108.7
C10 C1 H1B 108.7
H1A C1 H1B 107.6
C3 C2 C1 111.46(18)
C3 C2 H2A 109.3
C1 C2 H2A 109.3
C3 C2 H2B 109.3
C1 C2 H2B 109.3
H2A C2 H2B 108.0
O1 C3 C4 106.87(17)
O1 C3 C2 109.39(18)
C4 C3 C2 112.11(18)
O1 C3 H3 109.5
C4 C3 H3 109.5
C2 C3 H3 109.5
C3 C4 C5 115.45(18)
C3 C4 H4A 108.4
C5 C4 H4A 108.4
C3 C4 H4B 108.4
C5 C4 H4B 108.4
H4A C4 H4B 107.5
O3 C5 C6 106.15(15)
O3 C5 C4 108.96(16)
C6 C5 C4 112.29(17)
O3 C5 C10 109.39(16)
C6 C5 C10 108.25(16)
C4 C5 C10 111.63(16)
C7 C6 C5 114.71(15)
C7 C6 Cl1 108.61(15)
C5 C6 Cl1 111.21(14)
C7 C6 H6 107.3
C5 C6 H6 107.3
Cl1 C6 H6 107.3
C6 C7 C8 110.82(17)
C6 C7 H7A 109.5
C8 C7 H7A 109.5
C6 C7 H7B 109.5
C8 C7 H7B 109.5
H7A C7 H7B 108.1
C14 C8 C7 111.53(17)
C14 C8 C9 109.14(15)
C7 C8 C9 110.01(15)
C14 C8 H8 108.7
C7 C8 H8 108.7
C9 C8 H8 108.7
C8 C9 C10 112.33(16)
C8 C9 C11 111.20(16)
C10 C9 C11 113.18(16)
C8 C9 H9 106.5
C10 C9 H9 106.5
C11 C9 H9 106.5
C19 C10 C9 110.96(17)
C19 C10 C1 107.64(19)
C9 C10 C1 111.14(16)
C19 C10 C5 110.27(18)
C9 C10 C5 109.50(15)
C1 C10 C5 107.25(16)
C12 C11 C9 112.94(17)
C12 C11 H11A 109.0
C9 C11 H11A 109.0
C12 C11 H11B 109.0
C9 C11 H11B 109.0
H11A C11 H11B 107.8
C13 C12 C11 110.61(18)
C13 C12 H12A 109.5
C11 C12 H12A 109.5
C13 C12 H12B 109.5
C11 C12 H12B 109.5
H12A C12 H12B 108.1
C12 C13 C17 117.34(19)
C12 C13 C14 109.15(17)
C17 C13 C14 99.61(17)
C12 C13 C18 111.1(2)
C17 C13 C18 105.93(19)
C14 C13 C18 113.37(19)
C8 C14 C15 120.34(18)
C8 C14 C13 112.66(17)
C15 C14 C13 103.88(18)
C8 C14 H14 106.4
C15 C14 H14 106.4
C13 C14 H14 106.4
C16 C15 C14 102.4(2)
C16 C15 H15A 111.3
C14 C15 H15A 111.3
C16 C15 H15B 111.3
C14 C15 H15B 111.3
H15A C15 H15B 109.2
C17 C16 C15 106.0(2)
C17 C16 H16A 110.5
C15 C16 H16A 110.5
C17 C16 H16B 110.5
C15 C16 H16B 110.5
H16A C16 H16B 108.7
O4 C17 C16 125.2(2)
O4 C17 C13 126.5(2)
C16 C17 C13 108.2(2)
C13 C18 H18A 109.5
C13 C18 H18B 109.5
H18A C18 H18B 109.5
C13 C18 H18C 109.5
H18A C18 H18C 109.5
H18B C18 H18C 109.5
C10 C19 H19A 109.5
C10 C19 H19B 109.5
H19A C19 H19B 109.5
C10 C19 H19C 109.5
H19A C19 H19C 109.5
H19B C19 H19C 109.5
O2 C20 O1 123.0(2)
O2 C20 C21 126.0(3)
O1 C20 C21 111.0(3)
C20 C21 H21A 109.5
C20 C21 H21B 109.5
H21A C21 H21B 109.5
C20 C21 H21C 109.5
H21A C21 H21C 109.5
H21B C21 H21C 109.5

loop_
_geom_bond_atom_site_label_1
_geom_bond_atom_site_label_2
_geom_bond_distance
Cl1 C6 1.818(2)
O1 C20 1.357(3)
O1 C3 1.460(3)
O2 C20 1.192(3)
O3 C5 1.449(2)
O3 H3X 0.762(17)
O4 C17 1.205(3)
C1 C2 1.511(4)
C1 C10 1.548(3)
C1 H1A 0.9700
C1 H1B 0.9700
C2 C3 1.510(3)
C2 H2A 0.9700
C2 H2B 0.9700
C3 C4 1.509(3)
C3 H3 0.9800
C4 C5 1.540(3)
C4 H4A 0.9700
C4 H4B 0.9700
C5 C6 1.520(3)
C5 C10 1.574(3)
C6 C7 1.502(3)
C6 H6 0.9800
C7 C8 1.530(3)
C7 H7A 0.9700
C7 H7B 0.9700
C8 C14 1.519(3)
C8 C9 1.539(3)
C8 H8 0.9800
C9 C10 1.545(3)
C9 C11 1.546(3)
C9 H9 0.9800
C10 C19 1.540(3)
C11 C12 1.527(3)
C11 H11A 0.9700
C11 H11B 0.9700
C12 C13 1.508(3)
C12 H12A 0.9700
C12 H12B 0.9700
C13 C17 1.518(3)
C13 C14 1.535(3)
C13 C18 1.541(3)
C14 C15 1.531(3)
C14 H14 0.9800
C15 C16 1.529(4)
C15 H15A 0.9700
C15 H15B 0.9700
C16 C17 1.512(4)
C16 H16A 0.9700
C16 H16B 0.9700
C18 H18A 0.9599
C18 H18B 0.9599
C18 H18C 0.9599
C19 H19A 0.9599
C19 H19B 0.9599
C19 H19C 0.9599
C20 C21 1.489(4)
C21 H21A 0.9599
C21 H21B 0.9599
C21 H21C 0.9599

loop_
_geom_hbond_atom_site_label_D
_geom_hbond_atom_site_label_H
_geom_hbond_atom_site_label_A
_geom_hbond_site_symmetry_A
_geom_hbond_distance_DH
_geom_hbond_distance_HA
_geom_hbond_distance_DA
_geom_hbond_angle_DHA
_geom_hbond_publ_flag
O3 H3X O1 . 0.762(17) 2.130(18) 2.841(2) 156(3) yes
C8 H8 O4 3_655 0.98 2.47 3.351(3) 149 yes

loop_
_geom_torsion_atom_site_label_1
_geom_torsion_atom_site_label_2
_geom_torsion_atom_site_label_3
_geom_torsion_atom_site_label_4
_geom_torsion
C10 C1 C2 C3 58.1(2)
C20 O1 C3 C4 -156.03(19)
C20 O1 C3 C2 82.4(2)
C1 C2 C3 O1 67.2(2)
C1 C2 C3 C4 -51.1(2)
O1 C3 C4 C5 -70.7(2)
C2 C3 C4 C5 49.2(2)
C3 C4 C5 O3 70.3(2)
C3 C4 C5 C6 -172.38(17)
C3 C4 C5 C10 -50.6(2)
O3 C5 C6 C7 -174.45(17)
C4 C5 C6 C7 66.6(2)
C10 C5 C6 C7 -57.1(2)
O3 C5 C6 Cl1 61.81(18)
C4 C5 C6 Cl1 -57.15(19)
C10 C5 C6 Cl1 179.17(13)
C5 C6 C7 C8 57.2(2)
Cl1 C6 C7 C8 -177.70(13)
C6 C7 C8 C14 -175.39(16)
C6 C7 C8 C9 -54.1(2)
C14 C8 C9 C10 179.00(16)
C7 C8 C9 C10 56.3(2)
C14 C8 C9 C11 -53.0(2)
C7 C8 C9 C11 -175.65(17)
C8 C9 C10 C19 64.6(2)
C11 C9 C10 C19 -62.4(2)
C8 C9 C10 C1 -175.66(16)
C11 C9 C10 C1 57.4(2)
C8 C9 C10 C5 -57.4(2)
C11 C9 C10 C5 175.68(17)
C2 C1 C10 C19 -176.13(18)
C2 C1 C10 C9 62.2(2)
C2 C1 C10 C5 -57.5(2)
O3 C5 C10 C19 48.2(2)
C6 C5 C10 C19 -67.1(2)
C4 C5 C10 C19 168.86(18)
O3 C5 C10 C9 170.55(16)
C6 C5 C10 C9 55.3(2)
C4 C5 C10 C9 -68.8(2)
O3 C5 C10 C1 -68.75(19)
C6 C5 C10 C1 176.01(16)
C4 C5 C10 C1 51.9(2)
C8 C9 C11 C12 52.8(2)
C10 C9 C11 C12 -179.65(19)
C9 C11 C12 C13 -54.9(3)
C11 C12 C13 C17 169.26(18)
C11 C12 C13 C14 57.0(2)
C11 C12 C13 C18 -68.7(2)
C7 C8 C14 C15 -57.0(3)
C9 C8 C14 C15 -178.76(19)
C7 C8 C14 C13 179.92(16)
C9 C8 C14 C13 58.2(2)
C12 C13 C14 C8 -60.6(2)
C17 C13 C14 C8 175.85(17)
C18 C13 C14 C8 63.7(2)
C12 C13 C14 C15 167.51(19)
C17 C13 C14 C15 44.0(2)
C18 C13 C14 C15 -68.1(2)
C8 C14 C15 C16 -167.7(2)
C13 C14 C15 C16 -40.5(3)
C14 C15 C16 C17 20.3(3)
C15 C16 C17 O4 -172.4(3)
C15 C16 C17 C13 7.1(3)
C12 C13 C17 O4 30.8(4)
C14 C13 C17 O4 148.3(3)
C18 C13 C17 O4 -93.9(3)
C12 C13 C17 C16 -148.8(2)
C14 C13 C17 C16 -31.2(3)
C18 C13 C17 C16 86.6(3)
C3 O1 C20 O2 0.2(3)
C3 O1 C20 C21 -179.4(2)

loop_
_cod_related_entry_id
_cod_related_entry_database
_cod_related_entry_code
1 ChemSpider 21185510
